data_2020254
loop_
_publ_author_name
'Hou, Xue-Li'
'Wang, Hui-Ting'

_publ_section_title
;
 Two different one-dimensional Cd^II^ halide coordination polymers
 constructed through bridging carboxylate ligands
;
_journal_coeditor_code KU3167
_journal_issue 11
_journal_name_full 'Acta Crystallographica Section C'
_journal_page_first
;
;
_journal_paper_doi 10.1107/S2053229615018264
_journal_volume 71
_journal_year 2015
_chemical_formula_iupac '(C8 H15 N3) [Cd Cl2 (C2 O4)] , H2 O'
_chemical_formula_moiety 'C8 H15 N3 2+, C2 Cd Cl2 O4 2-, H2 O1'
_chemical_formula_sum 'C10 H17 Cd Cl2 N3 O5'
_chemical_formula_weight 442.57
_chemical_name_systematic
;<i>catena</i>-Poly[1-cyanomethyl-1,4-diazoniabicyclo[2.2.2]octane
[[dichloridocadmium(II)]-\m-oxalato-\k^4^<i>O</i>^1^,<i>O</i>^2^:<i>O</i>^1'^,<i>O</i>^2'^] monohydrate]
;
_space_group_IT_number 14
_symmetry_cell_setting monoclinic
_symmetry_space_group_name_Hall '-P 2ybc'
_symmetry_space_group_name_H-M 'P 1 21/c 1'
_atom_sites_solution_hydrogens geom
_atom_sites_solution_primary direct
_atom_sites_solution_secondary difmap
_audit_creation_method SHELXL97
_cell_angle_alpha 90.00
_cell_angle_beta 91.57(3)
_cell_angle_gamma 90.00
_cell_formula_units_Z 4
_cell_length_a 8.4937(17)
_cell_length_b 8.2364(16)
_cell_length_c 22.015(4)
_cell_measurement_reflns_used 3518
_cell_measurement_temperature 293(2)
_cell_measurement_theta_max 27.48
_cell_measurement_theta_min 3.07
_cell_volume 1539.5(5)
_computing_cell_refinement
;
CrystalClear (Rigaku, 2005)
;
_computing_data_collection
;
CrystalClear (Rigaku, 2005)
;
_computing_data_reduction
;
CrystalClear (Rigaku, 2005)
;
_computing_molecular_graphics
;
DIAMOND (Brandenburg & Putz, 2005)
;
_computing_publication_material
;
SHELXL97 (Sheldrick, 2008)
;
_computing_structure_refinement
;
SHELXL97 (Sheldrick, 2008)
;
_computing_structure_solution
;
SHELXS97 (Sheldrick, 2008)
;
_diffrn_ambient_temperature 293(2)
_diffrn_measured_fraction_theta_full 0.997
_diffrn_measured_fraction_theta_max 0.997
_diffrn_measurement_device_type 'Rigaku SCXmini'
_diffrn_measurement_method \w
_diffrn_radiation_monochromator graphite
_diffrn_radiation_source 'fine-focus sealed tube'
_diffrn_radiation_type MoK\a
_diffrn_radiation_wavelength 0.71073
_diffrn_reflns_av_R_equivalents 0.0423
_diffrn_reflns_av_sigmaI/netI 0.0484
_diffrn_reflns_limit_h_max 10
_diffrn_reflns_limit_h_min -11
_diffrn_reflns_limit_k_max 8
_diffrn_reflns_limit_k_min -10
_diffrn_reflns_limit_l_max 28
_diffrn_reflns_limit_l_min -18
_diffrn_reflns_number 10055
_diffrn_reflns_theta_full 27.48
_diffrn_reflns_theta_max 27.48
_diffrn_reflns_theta_min 3.07
_diffrn_standards_decay_% 0
_diffrn_standards_interval_count 180
_diffrn_standards_interval_time 9
_diffrn_standards_number 3
_exptl_absorpt_coefficient_mu 1.788
_exptl_absorpt_correction_T_max 0.7052
_exptl_absorpt_correction_T_min 0.6735
_exptl_absorpt_correction_type multi-scan
_exptl_absorpt_process_details
;
(CrystalClear; Rigaku, 2005)
;
_exptl_crystal_colour colourless
_exptl_crystal_density_diffrn 1.909
_exptl_crystal_density_method 'not measured'
_exptl_crystal_description block
_exptl_crystal_F_000 880
_exptl_crystal_size_max 0.24
_exptl_crystal_size_mid 0.23
_exptl_crystal_size_min 0.21
_refine_diff_density_max 1.023
_refine_diff_density_min -1.209
_refine_ls_extinction_method none
_refine_ls_goodness_of_fit_ref 1.080
_refine_ls_hydrogen_treatment mixed
_refine_ls_matrix_type full
_refine_ls_number_parameters 193
_refine_ls_number_reflns 3518
_refine_ls_number_restraints 3
_refine_ls_restrained_S_all 1.083
_refine_ls_R_factor_all 0.0704
_refine_ls_R_factor_gt 0.0541
_refine_ls_shift/su_max 0.000
_refine_ls_shift/su_mean 0.000
_refine_ls_structure_factor_coef Fsqd
_refine_ls_weighting_details 'calc w = 1/[\s^2^(Fo^2^)+(0.0600P)^2^+9.8000P] where P=(Fo^2^+2Fc^2^)/3'
_refine_ls_weighting_scheme calc
_refine_ls_wR_factor_gt 0.1418
_refine_ls_wR_factor_ref 0.1495
_reflns_number_gt 2866
_reflns_number_total 3518
_reflns_threshold_expression I>2\s(I)
_cod_data_source_file ku3167sup1.cif
_cod_data_source_block II
_cod_original_sg_symbol_H-M 'P 21/c'
_cod_database_code 2020254
_cod_database_fobs_code 2020254

loop_
_symmetry_equiv_pos_as_xyz
'x, y, z'
'-x, y+1/2, -z+1/2'
'-x, -y, -z'
'x, -y-1/2, z-1/2'

loop_
_atom_site_type_symbol
_atom_site_label
_atom_site_fract_x
_atom_site_fract_y
_atom_site_fract_z
_atom_site_U_iso_or_equiv
_atom_site_adp_type
_atom_site_calc_flag
_atom_site_refinement_flags
_atom_site_occupancy
_atom_site_symmetry_multiplicity
Cd Cd1 0.24393(5) -0.02846(6) 0.40479(2) 0.02987(17) Uani d . 1 1
Cl Cl1 0.2663(2) -0.2561(3) 0.33064(9) 0.0514(5) Uani d . 1 1
Cl Cl2 0.1598(3) 0.2020(3) 0.33618(10) 0.0655(7) Uani d . 1 1
O O1 0.6200(6) 0.1686(6) 0.5128(2) 0.0452(13) Uani d . 1 1
O O2 0.4828(5) 0.1000(6) 0.42967(19) 0.0331(10) Uani d . 1 1
O O3 -0.0122(6) 0.1356(7) 0.5609(2) 0.0460(14) Uani d . 1 1
O O4 0.1657(6) 0.1219(7) 0.4893(2) 0.0485(14) Uani d . 1 1
C C9 0.0433(7) 0.0731(9) 0.5142(3) 0.0316(14) Uani d . 1 1
C C10 0.5300(7) 0.0788(8) 0.4844(3) 0.0303(14) Uani d . 1 1
N N1 0.3777(7) 0.6397(7) 0.6182(3) 0.0331(12) Uani d . 1 1
H H1 0.431(9) 0.717(10) 0.606(3) 0.040 Uiso d . 1 1
N N2 0.2470(5) 0.3892(6) 0.6574(2) 0.0240(10) Uani d . 1 1
N N3 0.3535(10) 0.0014(8) 0.6992(4) 0.058(2) Uani d . 1 1
C C1 0.4135(11) 0.5004(10) 0.5786(3) 0.049(2) Uani d . 1 1
H H1C 0.5262 0.4812 0.5793 0.059 Uiso calc R 1 1
H H1D 0.3798 0.5244 0.5371 0.059 Uiso calc R 1 1
C C2 0.3307(10) 0.3528(9) 0.6003(3) 0.0430(18) Uani d . 1 1
H H2A 0.4064 0.2663 0.6076 0.052 Uiso calc R 1 1
H H2B 0.2554 0.3164 0.5693 0.052 Uiso calc R 1 1
C C4 0.2050(9) 0.6692(9) 0.6186(4) 0.050(2) Uani d . 1 1
H H4B 0.1645 0.6870 0.5775 0.060 Uiso calc R 1 1
H H4C 0.1826 0.7648 0.6426 0.060 Uiso calc R 1 1
C C3 0.1266(8) 0.5190(10) 0.6462(5) 0.053(2) Uani d . 1 1
H H3A 0.0786 0.5483 0.6842 0.064 Uiso calc R 1 1
H H3B 0.0445 0.4790 0.6186 0.064 Uiso calc R 1 1
C C5 0.4386(8) 0.6057(9) 0.6808(3) 0.0374(16) Uani d . 1 1
H H5A 0.4122 0.6948 0.7074 0.045 Uiso calc R 1 1
H H5B 0.5524 0.5955 0.6807 0.045 Uiso calc R 1 1
C C6 0.3672(8) 0.4507(9) 0.7036(3) 0.0336(15) Uani d . 1 1
H H6A 0.3171 0.4704 0.7420 0.040 Uiso calc R 1 1
H H6B 0.4489 0.3698 0.7102 0.040 Uiso calc R 1 1
C C7 0.1602(8) 0.2427(8) 0.6807(3) 0.0340(15) Uani d . 1 1
H H7A 0.1085 0.2707 0.7180 0.041 Uiso calc R 1 1
H H7B 0.0800 0.2100 0.6510 0.041 Uiso calc R 1 1
C C8 0.2695(9) 0.1074(9) 0.6921(3) 0.0392(16) Uani d . 1 1
O O1W 0.1737(17) 0.4808(11) 0.4612(5) 0.148(5) Uani d D 1 1
H H1A 0.1892 0.3929 0.4448 0.222 Uiso d RD 1 1
H H1B 0.2023 0.5546 0.4390 0.222 Uiso d RD 1 1

loop_
_atom_site_aniso_label
_atom_site_aniso_U_11
_atom_site_aniso_U_22
_atom_site_aniso_U_33
_atom_site_aniso_U_12
_atom_site_aniso_U_13
_atom_site_aniso_U_23
Cd1 0.0244(2) 0.0393(3) 0.0260(2) -0.0055(2) 0.00296(16) -0.0035(2)
Cl1 0.0379(9) 0.0613(13) 0.0552(11) 0.0046(8) 0.0033(8) -0.0250(10)
Cl2 0.0707(14) 0.0750(17) 0.0516(12) 0.0379(12) 0.0128(10) 0.0201(11)
O1 0.056(3) 0.038(3) 0.040(3) -0.018(2) -0.011(2) 0.009(2)
O2 0.035(2) 0.035(3) 0.030(2) -0.011(2) -0.0050(18) 0.010(2)
O3 0.038(3) 0.062(4) 0.039(3) -0.021(2) 0.014(2) -0.024(2)
O4 0.046(3) 0.054(4) 0.047(3) -0.024(3) 0.019(2) -0.023(3)
C9 0.029(3) 0.039(4) 0.027(3) -0.007(3) 0.005(2) -0.003(3)
C10 0.031(3) 0.030(4) 0.029(3) -0.005(3) 0.000(2) 0.002(3)
N1 0.035(3) 0.024(3) 0.039(3) -0.009(2) -0.001(2) 0.010(2)
N2 0.023(2) 0.019(3) 0.029(3) -0.0006(19) -0.0014(19) 0.001(2)
N3 0.079(5) 0.029(4) 0.064(5) 0.003(3) -0.013(4) 0.009(3)
C1 0.060(5) 0.058(6) 0.030(4) -0.011(4) 0.012(3) 0.001(3)
C2 0.066(5) 0.036(4) 0.027(3) -0.011(4) 0.009(3) -0.007(3)
C4 0.038(4) 0.030(4) 0.082(6) -0.005(3) -0.007(4) 0.015(4)
C3 0.022(3) 0.039(5) 0.098(7) 0.005(3) -0.001(4) 0.024(4)
C5 0.040(4) 0.034(4) 0.037(4) -0.012(3) -0.007(3) 0.004(3)
C6 0.037(3) 0.037(4) 0.027(3) -0.013(3) -0.004(3) 0.000(3)
C7 0.033(3) 0.029(4) 0.040(4) -0.012(3) -0.005(3) 0.003(3)
C8 0.054(4) 0.027(4) 0.036(4) -0.012(3) -0.006(3) 0.003(3)
O1W 0.222(14) 0.077(7) 0.139(10) -0.029(7) -0.085(9) 0.010(6)

loop_
_atom_type_symbol
_atom_type_description
_atom_type_scat_dispersion_real
_atom_type_scat_dispersion_imag
_atom_type_scat_source
C C 0.0033 0.0016 'International Tables Vol C Tables 4.2.6.8 and 6.1.1.4'
H H 0.0000 0.0000 'International Tables Vol C Tables 4.2.6.8 and 6.1.1.4'
Cd Cd -0.8075 1.2024 'International Tables Vol C Tables 4.2.6.8 and 6.1.1.4'
Cl Cl 0.1484 0.1585 'International Tables Vol C Tables 4.2.6.8 and 6.1.1.4'
N N 0.0061 0.0033 'International Tables Vol C Tables 4.2.6.8 and 6.1.1.4'
O O 0.0106 0.0060 'International Tables Vol C Tables 4.2.6.8 and 6.1.1.4'

loop_
_geom_angle_atom_site_label_1
_geom_angle_atom_site_label_2
_geom_angle_atom_site_label_3
_geom_angle_site_symmetry_1
_geom_angle_site_symmetry_3
_geom_angle
_geom_angle_publ_flag
O3 Cd1 O2 3_556 . 147.11(16) y
O3 Cd1 O4 3_556 . 71.28(17) y
O2 Cd1 O4 . . 80.69(17) y
O3 Cd1 O1 3_556 3_656 88.05(19) ?
O2 Cd1 O1 . 3_656 69.31(16) ?
O4 Cd1 O1 . 3_656 78.3(2) y
O3 Cd1 Cl1 3_556 . 90.43(13) ?
O2 Cd1 Cl1 . . 114.32(13) y
O4 Cd1 Cl1 . . 160.59(14) y
O1 Cd1 Cl1 3_656 . 95.09(14) ?
O3 Cd1 Cl2 3_556 . 104.75(17) ?
O2 Cd1 Cl2 . . 91.70(13) y
O4 Cd1 Cl2 . . 89.76(17) ?
O1 Cd1 Cl2 3_656 . 158.82(14) ?
Cl1 Cd1 Cl2 . . 101.50(8) y
C10 O1 Cd1 . 3_656 111.9(4) ?
C10 O2 Cd1 . . 114.1(4) ?
C9 O3 Cd1 . 3_556 117.1(4) ?
C9 O4 Cd1 . . 115.7(4) ?
O3 C9 O4 . . 124.2(6) ?
O3 C9 C9 . 3_556 118.0(7) ?
O4 C9 C9 . 3_556 117.8(7) ?
O1 C10 O2 . . 125.2(6) ?
O1 C10 C10 . 3_656 119.0(7) ?
O2 C10 C10 . 3_656 115.7(7) ?
C1 N1 C5 . . 109.2(6) ?
C1 N1 C4 . . 110.5(6) ?
C5 N1 C4 . . 110.1(6) ?
C1 N1 H1 . . 106(5) ?
C5 N1 H1 . . 105(5) ?
C4 N1 H1 . . 115(5) ?
C2 N2 C3 . . 110.1(6) ?
C2 N2 C6 . . 107.9(5) ?
C3 N2 C6 . . 108.5(6) ?
C2 N2 C7 . . 111.9(5) ?
C3 N2 C7 . . 106.8(5) ?
C6 N2 C7 . . 111.5(5) ?
N1 C1 C2 . . 109.8(6) ?
N1 C1 H1C . . 109.7 ?
C2 C1 H1C . . 109.7 ?
N1 C1 H1D . . 109.7 ?
C2 C1 H1D . . 109.7 ?
H1C C1 H1D . . 108.2 ?
C1 C2 N2 . . 110.2(6) ?
C1 C2 H2A . . 109.6 ?
N2 C2 H2A . . 109.6 ?
C1 C2 H2B . . 109.6 ?
N2 C2 H2B . . 109.6 ?
H2A C2 H2B . . 108.1 ?
N1 C4 C3 . . 108.0(6) ?
N1 C4 H4B . . 110.1 ?
C3 C4 H4B . . 110.1 ?
N1 C4 H4C . . 110.1 ?
C3 C4 H4C . . 110.1 ?
H4B C4 H4C . . 108.4 ?
N2 C3 C4 . . 109.8(6) ?
N2 C3 H3A . . 109.7 ?
C4 C3 H3A . . 109.7 ?
N2 C3 H3B . . 109.7 ?
C4 C3 H3B . . 109.7 ?
H3A C3 H3B . . 108.2 ?
N1 C5 C6 . . 109.7(5) ?
N1 C5 H5A . . 109.7 ?
C6 C5 H5A . . 109.7 ?
N1 C5 H5B . . 109.7 ?
C6 C5 H5B . . 109.7 ?
H5A C5 H5B . . 108.2 ?
C5 C6 N2 . . 109.3(5) ?
C5 C6 H6A . . 109.8 ?
N2 C6 H6A . . 109.8 ?
C5 C6 H6B . . 109.8 ?
N2 C6 H6B . . 109.8 ?
H6A C6 H6B . . 108.3 ?
C8 C7 N2 . . 110.6(5) ?
C8 C7 H7A . . 109.5 ?
N2 C7 H7A . . 109.5 ?
C8 C7 H7B . . 109.5 ?
N2 C7 H7B . . 109.5 ?
H7A C7 H7B . . 108.1 ?
N3 C8 C7 . . 178.0(8) ?
H1A O1W H1B . . 109.8 ?

loop_
_geom_bond_atom_site_label_1
_geom_bond_atom_site_label_2
_geom_bond_site_symmetry_2
_geom_bond_distance
_geom_bond_publ_flag
Cd1 O3 3_556 2.303(5) y
Cd1 O2 . 2.340(4) y
Cd1 O4 . 2.346(5) y
Cd1 O1 3_656 2.418(5) y
Cd1 Cl1 . 2.496(2) y
Cd1 Cl2 . 2.517(2) y
O1 C10 . 1.223(8) ?
O1 Cd1 3_656 2.418(5) y
O2 C10 . 1.271(7) ?
O3 C9 . 1.253(8) ?
O3 Cd1 3_556 2.303(5) y
O4 C9 . 1.255(8) ?
C9 C9 3_556 1.535(13) ?
C10 C10 3_656 1.560(13) ?
N1 C1 . 1.477(10) ?
N1 C5 . 1.484(8) ?
N1 C4 . 1.487(9) ?
N1 H1 . 0.83(8) ?
N2 C2 . 1.492(8) ?
N2 C3 . 1.496(8) ?
N2 C6 . 1.508(8) ?
N2 C7 . 1.510(8) ?
N3 C8 . 1.136(10) ?
C1 C2 . 1.490(10) ?
C1 H1C . 0.9700 ?
C1 H1D . 0.9700 ?
C2 H2A . 0.9700 ?
C2 H2B . 0.9700 ?
C4 C3 . 1.538(10) ?
C4 H4B . 0.9700 ?
C4 H4C . 0.9700 ?
C3 H3A . 0.9700 ?
C3 H3B . 0.9700 ?
C5 C6 . 1.506(9) ?
C5 H5A . 0.9700 ?
C5 H5B . 0.9700 ?
C6 H6A . 0.9700 ?
C6 H6B . 0.9700 ?
C7 C8 . 1.468(10) ?
C7 H7A . 0.9700 ?
C7 H7B . 0.9700 ?
O1W H1A . 0.8207 ?
O1W H1B . 0.8200 ?

loop_
_geom_hbond_atom_site_label_D
_geom_hbond_atom_site_label_H
_geom_hbond_atom_site_label_A
_geom_hbond_site_symmetry_A
_geom_hbond_distance_DH
_geom_hbond_distance_HA
_geom_hbond_distance_DA
_geom_hbond_angle_DHA
N1 H1 O2 3_666 0.83(8) 1.86(8) 2.679(7) 169(8)
O1W H1A O4 . 0.82 2.45 3.021(11) 127.8
O1W H1A Cl2 . 0.82 2.87 3.583(11) 146.9
O1W H1B Cl1 1_565 0.82 2.91 3.701(12) 161.5

loop_
_geom_torsion_atom_site_label_1
_geom_torsion_atom_site_label_2
_geom_torsion_atom_site_label_3
_geom_torsion_atom_site_label_4
_geom_torsion_site_symmetry_1
_geom_torsion_site_symmetry_4
_geom_torsion
O3 Cd1 O2 C10 3_556 . 22.9(7)
O4 Cd1 O2 C10 . . 54.4(5)
O1 Cd1 O2 C10 3_656 . -26.5(5)
Cl1 Cd1 O2 C10 . . -112.7(5)
Cl2 Cd1 O2 C10 . . 143.9(5)
O3 Cd1 O4 C9 3_556 . 2.5(5)
O2 Cd1 O4 C9 . . -160.1(6)
O1 Cd1 O4 C9 3_656 . -89.5(6)
Cl1 Cd1 O4 C9 . . -17.9(9)
Cl2 Cd1 O4 C9 . . 108.2(5)
Cd1 O3 C9 O4 3_556 . 177.7(6)
Cd1 O3 C9 C9 3_556 3_556 -2.6(11)
Cd1 O4 C9 O3 . . 177.6(6)
Cd1 O4 C9 C9 . 3_556 -2.1(10)
Cd1 O1 C10 O2 3_656 . -156.2(6)
Cd1 O1 C10 C10 3_656 3_656 21.6(10)
Cd1 O2 C10 O1 . . -156.4(6)
Cd1 O2 C10 C10 . 3_656 25.7(9)
C5 N1 C1 C2 . . 62.8(8)
C4 N1 C1 C2 . . -58.4(8)
N1 C1 C2 N2 . . -4.0(9)
C3 N2 C2 C1 . . 60.9(8)
C6 N2 C2 C1 . . -57.4(8)
C7 N2 C2 C1 . . 179.5(6)
C1 N1 C4 C3 . . 63.3(9)
C5 N1 C4 C3 . . -57.4(9)
C2 N2 C3 C4 . . -54.8(9)
C6 N2 C3 C4 . . 63.1(9)
C7 N2 C3 C4 . . -176.5(7)
N1 C4 C3 N2 . . -5.6(10)
C1 N1 C5 C6 . . -57.3(8)
C4 N1 C5 C6 . . 64.1(8)
N1 C5 C6 N2 . . -4.8(8)
C2 N2 C6 C5 . . 62.2(7)
C3 N2 C6 C5 . . -57.1(7)
C7 N2 C6 C5 . . -174.5(6)
C2 N2 C7 C8 . . 58.6(7)
C3 N2 C7 C8 . . 179.1(6)
C6 N2 C7 C8 . . -62.4(7)
N2 C7 C8 N3 . . -9E1(2)
